data_7012238
loop_
_publ_author_name
'Norquist, Alexander J.'
'Doran, Michael B.'
'Thomas, Paul M.'
'O'Hare, Dermot'

_publ_section_title
;
 Structural diversity in organically templated uranium
 sulfatesElectronic supplementary information (ESI) available:
 three-dimensional packing diagrams for USO-6--USO-10. See
 http://www.rsc.org/suppdata/dt/b2/b209208e/
;
_journal_issue 6
_journal_name_full 'Dalton Transactions'
_journal_page_first 1168
_journal_paper_doi 10.1039/b209208e
_journal_year 2003
_chemical_compound_source
;
?
;
_chemical_formula_moiety ' C12 H46 N8 O29 S6 U2 '
_chemical_formula_sum 'C12 H46 N8 O29 S6 U2'
_chemical_formula_weight 1434.99
_space_group_IT_number 2
_symmetry_cell_setting triclinic
_symmetry_space_group_name_Hall '-P 1'
_symmetry_space_group_name_H-M 'P -1'
_audit_creation_date 02-14-08
_audit_creation_method CRYSTALS_ver_12-03-99
_cell_angle_alpha 88.4073(5)
_cell_angle_beta 74.5896(5)
_cell_angle_gamma 66.5370(6)
_cell_formula_units_Z 2
_cell_length_a 11.2315(1)
_cell_length_b 13.2136(1)
_cell_length_c 14.3521(2)
_cell_measurement_reflns_used 8273
_cell_measurement_temperature 150
_cell_measurement_theta_max 27
_cell_measurement_theta_min 5
_cell_volume 1876.27(4)
_computing_cell_refinement
; 
Denzo/Scalepack (Otwinowski & Minor, 1996) 
;
_computing_data_collection
; 
COLLECT (Nonius BV, 1997) 
;
_computing_data_reduction
; 
Denzo/Scalepack (Otwinowski & Minor, 1996) 
;
_computing_structure_solution
; 
SHELXS 86 (Sheldrick, 1986) 
;
_diffrn_ambient_temperature 150
_diffrn_measured_fraction_theta_max 0.990
_diffrn_measurement_device_type
; 
Enraf Nonius Kappa CCD 
;
_diffrn_measurement_method \w
_diffrn_radiation_monochromator graphite
_diffrn_radiation_type 'Mo K\a'
_diffrn_radiation_wavelength 0.71073
_diffrn_reflns_av_R_equivalents 0.02
_diffrn_reflns_limit_h_max 14
_diffrn_reflns_limit_h_min -14
_diffrn_reflns_limit_k_max 17
_diffrn_reflns_limit_k_min -16
_diffrn_reflns_limit_l_max 18
_diffrn_reflns_limit_l_min -18
_diffrn_reflns_number 15853
_diffrn_reflns_theta_max 27.53
_diffrn_reflns_theta_min 5.10
_diffrn_standards_decay_% 0.00
_diffrn_standards_interval_count 0
_diffrn_standards_interval_time 0
_diffrn_standards_number 0
_exptl_absorpt_coefficient_mu 9.067
_exptl_absorpt_correction_T_max 0.16
_exptl_absorpt_correction_T_min 0.16
_exptl_absorpt_correction_type multi-scan
_exptl_absorpt_process_details
; 
Denzo/Scalepack (Otwinowski & Minor, 1996) 
;
_exptl_crystal_colour ' yellow '
_exptl_crystal_density_diffrn 2.540
_exptl_crystal_density_meas ?
_exptl_crystal_description ' block '
_exptl_crystal_F_000 1331.942
_exptl_crystal_size_max 0.20
_exptl_crystal_size_mid 0.20
_exptl_crystal_size_min 0.20
_refine_diff_density_max 1.19
_refine_diff_density_min -1.13
_refine_ls_extinction_coef 59.7(17)
_refine_ls_extinction_method 'Larson 1970 Crystallographic Computing eq 22'
_refine_ls_goodness_of_fit_ref 0.8536
_refine_ls_number_parameters 515
_refine_ls_number_reflns 7366
_refine_ls_R_factor_gt 0.0224
_refine_ls_shift/su_max 0.002597
_refine_ls_structure_factor_coef Fsqd
_refine_ls_weighting_details
;
Method= Tukey and Prince 
W = [weight] * [1-(deltaF/6*sigmaF)^2]^2 

17.4 25.1 15.0 5.41 1.61 
;
_refine_ls_weighting_scheme calc
_refine_ls_wR_factor_ref 0.0498
_reflns_limit_h_max 14
_reflns_limit_h_min -13
_reflns_limit_k_max 17
_reflns_limit_k_min -17
_reflns_limit_l_max 18
_reflns_limit_l_min 0
_reflns_number_gt 7366
_reflns_number_total 8557
_reflns_threshold_expression >3.00\s(I)
_cod_data_source_file b209208e.txt
_cod_data_source_block CRYSTALS_cif-USO-10
_cod_depositor_comments
;
The following automatic conversions were performed:
'_symmetry_cell_setting' value 'Triclinic ' changed to 'triclinic'
according to '/home/saulius/struct/CIF-dictionaries/cif_core.dic'
dictionary named 'cif_core.dic' version 2.4.1 from 2010-06-29.

Automatic conversion script
Id: cif_fix_enum 1527 2010-12-29 10:47:43Z saulius 
;
_cod_original_sg_symbol_H-M 'P -1 '
_cod_original_formula_sum ' C12 H46 N8 O29 S6 U2 '
_cod_database_code 7012238

loop_
_symmetry_equiv_pos_as_xyz
x,y,z
-x,-y,-z

loop_
_atom_site_label
_atom_site_type_symbol
_atom_site_fract_x
_atom_site_fract_y
_atom_site_fract_z
_atom_site_U_iso_or_equiv
_atom_site_occupancy
_atom_site_adp_type
U2 U 0.281284(13) 0.464452(11) 0.611949(9) 0.0089 1.0000 Uani
U1 U 0.265138(13) 0.970507(11) 0.127264(9) 0.0075 1.0000 Uani
S2 S 0.14780(9) 0.76265(7) 0.08140(6) 0.0128 1.0000 Uani
S6 S 0.58081(9) 0.32286(8) 0.41954(7) 0.0146 1.0000 Uani
S1 S 0.09801(9) 1.07433(8) 0.33537(6) 0.0135 1.0000 Uani
S5 S 0.2285(1) 0.22222(8) 0.54459(6) 0.0151 1.0000 Uani
S3 S 0.54702(9) 0.85966(7) -0.08402(6) 0.0119 1.0000 Uani
S4 S 0.09235(9) 0.55402(8) 0.82142(6) 0.0127 1.0000 Uani
O6 O 0.4019(3) 0.8948(2) -0.02812(19) 0.0148 1.0000 Uani
O1 O 0.1631(3) 1.0884(2) 0.0793(2) 0.0162 1.0000 Uani
O11 O 0.1067(3) 0.4612(2) 0.75590(19) 0.0161 1.0000 Uani
O5 O 0.1473(3) 0.8766(2) 0.0848(2) 0.0161 1.0000 Uani
O7 O 0.4339(3) 1.0361(2) 0.10884(19) 0.0149 1.0000 Uani
O3 O 0.2266(3) 1.0800(2) 0.27577(19) 0.0160 1.0000 Uani
O10 O 0.1879(3) 0.5990(2) 0.75886(19) 0.0166 1.0000 Uani
O13 O 0.4308(3) 0.3873(2) 0.4600(2) 0.0190 1.0000 Uani
O9 O 0.4128(3) 0.3967(2) 0.6678(2) 0.0190 1.0000 Uani
O2 O 0.3615(3) 0.8524(2) 0.1783(2) 0.0167 1.0000 Uani
O12 O 0.2588(3) 0.2976(2) 0.6011(2) 0.0209 1.0000 Uani
O8 O 0.1498(3) 0.5310(2) 0.5570(2) 0.0187 1.0000 Uani
O4 O 0.0682(3) 1.0086(2) 0.26726(19) 0.0177 1.0000 Uani
O14 O 0.3517(3) 0.6061(3) 0.5608(2) 0.0221 1.0000 Uani
O23 O 0.1351(3) 0.5121(2) 0.9074(2) 0.0191 1.0000 Uani
O16 O 0.1241(3) 1.0122(2) 0.41931(19) 0.0170 1.0000 Uani
O21 O 0.5690(3) 0.7954(2) -0.1726(2) 0.0209 1.0000 Uani
O24 O 0.1653(3) 0.1618(3) 0.6151(2) 0.0220 1.0000 Uani
O22 O -0.0452(3) 0.6381(2) 0.8463(2) 0.0206 1.0000 Uani
O20 O 0.6337(3) 0.7983(3) -0.0241(2) 0.0223 1.0000 Uani
O15 O -0.0105(3) 1.1833(2) 0.3629(2) 0.0206 1.0000 Uani
O17 O 0.0504(3) 0.7539(3) 0.1679(2) 0.0242 1.0000 Uani
O19 O 0.1118(3) 0.7465(3) -0.0067(2) 0.0234 1.0000 Uani
O18 O 0.2839(3) 0.6789(3) 0.0778(3) 0.0275 1.0000 Uani
O27 O 0.6265(3) 0.2220(3) 0.4673(2) 0.0284 1.0000 Uani
O28 O 0.6091(3) 0.3020(3) 0.3144(2) 0.0233 1.0000 Uani
O26 O 0.1334(4) 0.2851(3) 0.4919(2) 0.0338 1.0000 Uani
O25 O 0.3576(4) 0.1436(3) 0.4828(3) 0.0427 1.0000 Uani
N2 N 0.1761(3) 0.3129(3) 0.3001(2) 0.0168 1.0000 Uani
N1 N 0.2540(3) 0.5665(3) 0.2499(2) 0.0124 1.0000 Uani
N7 N 0.8630(3) 0.7018(3) 0.0497(2) 0.0152 1.0000 Uani
N6 N 0.8500(3) 1.1678(3) 0.1882(2) 0.0167 1.0000 Uani
N4 N 0.6266(3) 0.4390(3) 0.1315(3) 0.0183 1.0000 Uani
N3 N 0.0782(4) 0.8184(3) 0.4306(2) 0.0192 1.0000 Uani
C2 C 0.1938(4) 0.4130(3) 0.3241(3) 0.0183 1.0000 Uani
C3 C 0.1635(4) 0.6392(3) 0.3417(3) 0.0170 1.0000 Uani
N5 N 0.7315(3) 0.9346(3) 0.2447(2) 0.0136 1.0000 Uani
C12 C 0.5226(4) 0.9042(4) 0.3190(3) 0.0185 1.0000 Uani
C9 C 0.7575(4) 0.8831(3) 0.1446(3) 0.0138 1.0000 Uani
C7 C 0.8042(4) 1.0086(3) 0.2437(3) 0.0175 1.0000 Uani
C5 C 0.4013(4) 0.5232(3) 0.2464(3) 0.0168 1.0000 Uani
C4 C 0.1927(4) 0.7406(3) 0.3524(3) 0.0179 1.0000 Uani
C10 C 0.7765(4) 0.7622(3) 0.1460(3) 0.0160 1.0000 Uani
C8 C 0.7865(4) 1.0925(3) 0.1695(3) 0.0186 1.0000 Uani
N8 N 0.4063(4) 0.9392(3) 0.4091(3) 0.0225 1.0000 Uani
C1 C 0.2047(4) 0.4791(3) 0.2356(3) 0.0153 1.0000 Uani
C11 C 0.5850(4) 0.9890(3) 0.3010(3) 0.0181 1.0000 Uani
C6 C 0.4884(4) 0.4418(3) 0.1571(3) 0.0167 1.0000 Uani
O29 O 0.5565(3) 0.6309(3) 0.0478(3) 0.0264 1.0000 Uani
H46 H 0.5622 0.7052 0.0308 0.0500 1.0000 Uiso
H1 H 0.2484 0.6114 0.1922 0.0139 1.0000 Uiso
H2 H 0.1693 0.2700 0.3581 0.0218 1.0000 Uiso
H4 H 0.2558 0.2654 0.2459 0.0218 1.0000 Uiso
H3 H 0.0920 0.3348 0.2787 0.0218 1.0000 Uiso
H5 H 0.0929 0.8865 0.4404 0.0225 1.0000 Uiso
H6 H 0.0711 0.7814 0.4926 0.0225 1.0000 Uiso
H7 H -0.0081 0.8392 0.4121 0.0225 1.0000 Uiso
H10 H 0.6850 0.3859 0.0729 0.0214 1.0000 Uiso
H8 H 0.6227 0.5147 0.1173 0.0214 1.0000 Uiso
H9 H 0.6665 0.4146 0.1872 0.0214 1.0000 Uiso
H11 H 0.7712 0.8700 0.2817 0.0168 1.0000 Uiso
H13 H 0.8405 1.2252 0.1404 0.0205 1.0000 Uiso
H12 H 0.8046 1.2054 0.2556 0.0205 1.0000 Uiso
H14 H 0.9483 1.1233 0.1817 0.0205 1.0000 Uiso
H17 H 0.8762 0.6226 0.0499 0.0179 1.0000 Uiso
H15 H 0.9531 0.7064 0.0354 0.0179 1.0000 Uiso
H16 H 0.8185 0.7370 -0.0018 0.0179 1.0000 Uiso
H18 H 0.3674 0.8825 0.4202 0.0257 1.0000 Uiso
H19 H 0.4382 0.9475 0.4663 0.0257 1.0000 Uiso
H20 H 0.3351 1.0121 0.4019 0.0257 1.0000 Uiso
H21 H 0.1134 0.5157 0.2238 0.0204 1.0000 Uiso
H22 H 0.2692 0.4273 0.1776 0.0204 1.0000 Uiso
H23 H 0.2781 0.3908 0.3453 0.0233 1.0000 Uiso
H24 H 0.1143 0.4602 0.3781 0.0233 1.0000 Uiso
H26 H 0.1770 0.5949 0.3988 0.0195 1.0000 Uiso
H25 H 0.0666 0.6645 0.3411 0.0195 1.0000 Uiso
H27 H 0.2795 0.7188 0.3706 0.0201 1.0000 Uiso
H28 H 0.2004 0.7766 0.2900 0.0201 1.0000 Uiso
H29 H 0.4292 0.5867 0.2439 0.0201 1.0000 Uiso
H30 H 0.4150 0.4848 0.3062 0.0201 1.0000 Uiso
H31 H 0.4489 0.4659 0.1011 0.0201 1.0000 Uiso
H32 H 0.4927 0.3659 0.1710 0.0201 1.0000 Uiso
H33 H 0.7704 1.0496 0.3096 0.0220 1.0000 Uiso
H34 H 0.9031 0.9610 0.2306 0.0220 1.0000 Uiso
H35 H 0.6877 1.1367 0.1762 0.0261 1.0000 Uiso
H36 H 0.8314 1.0546 0.1023 0.0261 1.0000 Uiso
H38 H 0.8412 0.8875 0.1010 0.0167 1.0000 Uiso
H37 H 0.6790 0.9261 0.1187 0.0167 1.0000 Uiso
H40 H 0.8211 0.7272 0.1977 0.0190 1.0000 Uiso
H39 H 0.6865 0.7578 0.1604 0.0190 1.0000 Uiso
H41 H 0.5758 1.0248 0.3643 0.0215 1.0000 Uiso
H42 H 0.5348 1.0477 0.2623 0.0215 1.0000 Uiso
H44 H 0.5939 0.8312 0.3267 0.0225 1.0000 Uiso
H43 H 0.4907 0.8958 0.2622 0.0225 1.0000 Uiso
H45 H 0.4522 0.6609 0.0602 0.0500 1.0000 Uiso

loop_
_atom_site_aniso_label
_atom_site_aniso_U_11
_atom_site_aniso_U_22
_atom_site_aniso_U_33
_atom_site_aniso_U_23
_atom_site_aniso_U_13
_atom_site_aniso_U_12
U2 0.00924(7) 0.00985(7) 0.00792(7) 0.00000(5) -0.00169(5) -0.00444(5)
U1 0.00849(7) 0.00795(7) 0.00691(7) 0.00112(4) -0.00181(5) -0.00447(5)
S2 0.0144(4) 0.0125(4) 0.0137(4) 0.0022(3) -0.0054(3) -0.0067(3)
S6 0.0159(4) 0.0130(4) 0.0135(4) 0.0003(3) -0.0002(3) -0.0068(3)
S1 0.0146(4) 0.0153(4) 0.0109(4) -0.0003(3) -0.0009(3) -0.0077(3)
S5 0.0179(4) 0.0162(4) 0.0119(4) -0.0005(3) -0.0023(3) -0.0087(4)
S3 0.0109(4) 0.0120(4) 0.0131(4) 0.0004(3) -0.0017(3) -0.0058(3)
S4 0.0129(4) 0.0131(4) 0.0114(4) 0.0009(3) -0.0014(3) -0.0058(3)
O6 0.0121(12) 0.0188(13) 0.0141(12) -0.001(1) -0.002(1) -0.0075(11)
O1 0.0151(13) 0.0148(13) 0.0192(13) 0.003(1) -0.005(1) -0.0066(11)
O11 0.0173(13) 0.0169(13) 0.0144(12) -0.001(1) -0.001(1) -0.0095(11)
O5 0.0174(13) 0.0138(13) 0.0196(13) 0.000(1) -0.0056(11) -0.0086(11)
O7 0.0171(13) 0.0130(13) 0.0160(13) 0.002(1) -0.003(1) -0.0083(11)
O3 0.0190(13) 0.0194(14) 0.0145(12) 0.002(1) -0.002(1) -0.0142(11)
O10 0.0191(13) 0.0166(13) 0.0153(12) 0.002(1) -0.001(1) -0.0107(11)
O13 0.0178(14) 0.0213(14) 0.0156(13) -0.0036(11) -0.0004(11) -0.0081(12)
O9 0.0150(13) 0.0240(15) 0.0198(13) 0.0029(11) -0.0096(11) -0.0068(11)
O2 0.0193(13) 0.0168(13) 0.0186(13) 0.005(1) -0.0093(11) -0.0096(11)
O12 0.0285(15) 0.0144(13) 0.0207(14) -0.0022(11) -0.0057(12) -0.0101(12)
O8 0.0179(13) 0.0195(14) 0.0195(13) 0.0037(11) -0.0081(11) -0.0068(11)
O4 0.0173(13) 0.0254(15) 0.0142(12) -0.0007(11) -0.003(1) -0.0135(12)
O14 0.0250(15) 0.0209(15) 0.0214(14) -0.0013(11) -0.0010(12) -0.0136(12)
O23 0.0246(14) 0.0215(14) 0.0168(13) 0.0056(11) -0.0072(11) -0.0142(12)
O16 0.0219(14) 0.0154(13) 0.0138(12) 0.001(1) -0.0033(11) -0.0086(11)
O21 0.0230(14) 0.0203(14) 0.0188(14) -0.0066(11) 0.0005(11) -0.0118(12)
O24 0.0285(16) 0.0265(16) 0.0234(14) 0.0159(12) -0.0148(12) -0.0199(13)
O22 0.0137(13) 0.0221(15) 0.0200(14) -0.0020(11) -0.0029(11) -0.0020(11)
O20 0.0187(14) 0.0224(15) 0.0309(16) 0.0129(12) -0.0122(12) -0.0106(12)
O15 0.0219(14) 0.0152(14) 0.0201(14) 0.0013(11) -0.0032(11) -0.0045(11)
O17 0.0268(16) 0.0276(16) 0.0190(14) 0.0081(12) -0.0022(12) -0.0149(13)
O19 0.0384(18) 0.0230(15) 0.0179(14) 0.0036(11) -0.0133(13) -0.0182(14)
O18 0.0181(14) 0.0171(15) 0.0451(19) 0.0016(13) -0.0096(14) -0.0044(12)
O27 0.0275(16) 0.0205(16) 0.0349(17) 0.0113(13) -0.0050(14) -0.0103(13)
O28 0.0212(14) 0.0282(16) 0.0155(13) -0.0043(12) -0.0003(11) -0.0075(13)
O26 0.046(2) 0.046(2) 0.0260(16) 0.0211(15) -0.0235(15) -0.0271(18)
O25 0.0286(18) 0.037(2) 0.053(2) -0.0282(18) 0.0155(17) -0.0192(16)
N2 0.0181(16) 0.0134(15) 0.0198(16) 0.0032(12) -0.0021(13) -0.0094(13)
N1 0.0120(14) 0.0127(14) 0.0111(14) 0.0020(11) -0.0027(11) -0.0039(12)
N7 0.0183(15) 0.0137(15) 0.0138(14) 0.0002(12) -0.0034(12) -0.0073(13)
N6 0.0172(15) 0.0129(15) 0.0180(15) 0.0017(12) -0.0015(13) -0.0063(13)
N4 0.0127(15) 0.0176(16) 0.0228(16) -0.0005(13) -0.0042(13) -0.0044(13)
N3 0.0230(17) 0.0162(16) 0.0172(15) -0.0028(13) 0.0019(13) -0.0112(14)
C2 0.032(2) 0.0144(18) 0.0112(16) -0.0001(14) -0.0036(15) -0.0141(17)
C3 0.0168(17) 0.0167(18) 0.0146(17) -0.0014(14) 0.0023(14) -0.0080(15)
N5 0.0166(15) 0.0133(15) 0.0114(14) -0.0005(11) -0.0025(12) -0.0075(12)
C12 0.0154(18) 0.023(2) 0.0182(18) 0.0014(15) -0.0039(15) -0.0091(16)
C9 0.0158(17) 0.0154(18) 0.0098(15) 0.0013(13) -0.0032(13) -0.0063(14)
C7 0.0211(19) 0.0163(18) 0.0179(18) 0.0047(14) -0.0066(15) -0.0099(15)
C5 0.0133(17) 0.0182(18) 0.0196(18) 0.0018(14) -0.0042(14) -0.0074(15)
C4 0.0175(18) 0.0158(18) 0.0153(17) -0.0042(14) 0.0034(14) -0.0062(15)
C10 0.0195(18) 0.0116(17) 0.0160(17) 0.0016(13) -0.0014(14) -0.0078(14)
C8 0.026(2) 0.020(2) 0.0162(18) 0.0030(15) -0.0074(15) -0.0145(17)
N8 0.0234(18) 0.0185(17) 0.0222(17) 0.0031(14) -0.0002(14) -0.0089(14)
C1 0.0190(18) 0.0164(18) 0.0159(17) 0.0018(14) -0.0046(14) -0.0128(15)
C11 0.0180(18) 0.0186(19) 0.0153(17) -0.0010(14) -0.0000(14) -0.0078(15)
C6 0.0155(17) 0.0163(18) 0.0186(18) -0.0023(14) -0.0018(14) -0.0085(15)
O29 0.0209(15) 0.0204(15) 0.0395(18) 0.0099(13) -0.0113(13) -0.0088(12)

loop_
_atom_type_symbol
_atom_type_scat_dispersion_real
_atom_type_scat_dispersion_imag
_atom_type_scat_Cromer_Mann_a1
_atom_type_scat_Cromer_Mann_b1
_atom_type_scat_Cromer_Mann_a2
_atom_type_scat_Cromer_Mann_b2
_atom_type_scat_Cromer_Mann_a3
_atom_type_scat_Cromer_Mann_b3
_atom_type_scat_Cromer_Mann_a4
_atom_type_scat_Cromer_Mann_b4
_atom_type_scat_Cromer_Mann_c
_atom_type_scat_source
'U   ' -10.6730 9.6540 36.0228 0.5293 23.4128 3.3253 14.9491 16.0927 4.1880 100.6130 13.3966 International_Tables_Vol_IV_Table_2.2B
'S   ' 0.1246 0.1234 6.9053 1.4679 5.2034 22.2151 1.4379 0.2536 1.5863 56.1720 0.8669 International_Tables_Vol_IV_Table_2.2B
'O   ' 0.0106 0.0060 3.0485 13.2771 2.2868 5.7011 1.5463 0.3239 0.8670 32.9089 0.2508 International_Tables_Vol_IV_Table_2.2B
'N   ' 0.0061 0.0033 12.2126 0.0057 3.1322 9.8933 2.0125 28.9975 1.1663 0.5826 -11.5290 International_Tables_Vol_IV_Table_2.2B
'C   ' 0.0033 0.0016 2.3100 20.8439 1.0200 10.2075 1.5886 0.5687 0.8650 51.6512 0.2156 International_Tables_Vol_IV_Table_2.2B
'H   ' 0.0000 0.0000 0.4930 10.5109 0.3229 26.1257 0.1402 3.1424 0.0408 57.7997 0.0030 International_Tables_Vol_IV_Table_2.2B

loop_
_geom_angle_atom_site_label_1
_geom_angle_site_symmetry_1
_geom_angle_atom_site_label_2
_geom_angle_site_symmetry_2
_geom_angle_atom_site_label_3
_geom_angle_site_symmetry_3
_geom_angle
_geom_angle_publ_flag
O11 . U2 . O10 . 56.45(9) yes
O11 . U2 . O13 . 150.7(1) yes
O10 . U2 . O13 . 152.65(9) yes
O11 . U2 . O9 . 92.44(11) yes
O10 . U2 . O9 . 82.75(12) yes
O13 . U2 . O9 . 90.28(12) yes
O11 . U2 . O12 . 71.5(1) yes
O10 . U2 . O12 . 126.59(9) yes
O13 . U2 . O12 . 79.3(1) yes
O9 . U2 . O12 . 88.49(12) yes
O11 . U2 . O8 . 87.12(11) yes
O10 . U2 . O8 . 97.27(12) yes
O13 . U2 . O8 . 89.94(12) yes
O9 . U2 . O8 . 179.46(13) yes
O12 . U2 . O8 . 91.07(12) yes
O11 . U2 . O14 . 130.1(1) yes
O10 . U2 . O14 . 75.65(9) yes
O13 . U2 . O14 . 78.6(1) yes
O9 . U2 . O14 . 94.63(13) yes
O12 . U2 . O14 . 157.8(1) yes
O8 . U2 . O14 . 85.90(12) yes
O6 . U1 . O1 . 90.72(11) yes
O6 . U1 . O5 . 79.78(9) yes
O1 . U1 . O5 . 87.61(11) yes
O6 . U1 . O7 . 77.95(9) yes
O1 . U1 . O7 . 92.13(11) yes
O5 . U1 . O7 . 157.72(9) yes
O6 . U1 . O3 . 147.89(9) yes
O1 . U1 . O3 . 92.01(11) yes
O5 . U1 . O3 . 132.29(9) yes
O7 . U1 . O3 . 69.98(9) yes
O6 . U1 . O2 . 90.87(11) yes
O1 . U1 . O2 . 177.82(12) yes
O5 . U1 . O2 . 91.21(11) yes
O7 . U1 . O2 . 89.66(11) yes
O3 . U1 . O2 . 87.43(11) yes
O6 . U1 . O4 . 154.74(9) yes
O1 . U1 . O4 . 87.32(11) yes
O5 . U1 . O4 . 74.98(9) yes
O7 . U1 . O4 . 127.28(9) yes
O3 . U1 . O4 . 57.37(9) yes
O2 . U1 . O4 . 90.61(11) yes
O5 . S2 . O17 . 109.34(17) yes
O5 . S2 . O19 . 107.84(17) yes
O17 . S2 . O19 . 110.80(19) yes
O5 . S2 . O18 . 109.54(17) yes
O17 . S2 . O18 . 109.42(19) yes
O19 . S2 . O18 . 109.9(2) yes
O13 . S6 . O14 2_666 107.41(17) yes
O13 . S6 . O27 . 110.60(18) yes
O14 2_666 S6 . O27 . 108.7(2) yes
O13 . S6 . O28 . 107.64(17) yes
O14 2_666 S6 . O28 . 109.45(18) yes
O27 . S6 . O28 . 112.9(2) yes
O3 . S1 . O4 . 102.82(15) yes
O3 . S1 . O16 . 108.94(17) yes
O4 . S1 . O16 . 109.66(17) yes
O3 . S1 . O15 . 111.75(17) yes
O4 . S1 . O15 . 110.57(18) yes
O16 . S1 . O15 . 112.64(17) yes
O12 . S5 . O24 . 107.28(17) yes
O12 . S5 . O26 . 110.7(2) yes
O24 . S5 . O26 . 108.25(19) yes
O12 . S5 . O25 . 107.1(2) yes
O24 . S5 . O25 . 109.4(2) yes
O26 . S5 . O25 . 114.0(3) yes
O6 . S3 . O7 2_675 106.17(16) yes
O6 . S3 . O21 . 107.42(16) yes
O7 2_675 S3 . O21 . 109.77(17) yes
O6 . S3 . O20 . 109.83(17) yes
O7 2_675 S3 . O20 . 110.14(17) yes
O21 . S3 . O20 . 113.24(19) yes
O11 . S4 . O10 . 102.50(15) yes
O11 . S4 . O23 . 110.63(17) yes
O10 . S4 . O23 . 110.59(17) yes
O11 . S4 . O22 . 110.50(17) yes
O10 . S4 . O22 . 110.33(17) yes
O23 . S4 . O22 . 111.91(17) yes
U1 . O6 . S3 . 137.89(16) yes
U2 . O11 . S4 . 101.66(13) yes
U1 . O5 . S2 . 140.89(17) yes
U1 . O7 . S3 2_675 138.04(17) yes
U1 . O3 . S1 . 99.94(13) yes
U2 . O10 . S4 . 99.29(14) yes
U2 . O13 . S6 . 136.51(18) yes
U2 . O12 . S5 . 147.35(19) yes
U1 . O4 . S1 . 99.83(13) yes
U2 . O14 . S6 2_666 146.72(19) yes
C3 . N1 . C5 . 112.3(3) yes
C3 . N1 . C1 . 109.2(3) yes
C5 . N1 . C1 . 115.0(3) yes
N2 . C2 . C1 . 110.3(3) yes
N1 . C3 . C4 . 112.2(3) yes
C9 . N5 . C7 . 112.4(3) yes
C9 . N5 . C11 . 114.8(3) yes
C7 . N5 . C11 . 112.3(3) yes
N8 . C12 . C11 . 110.9(3) yes
N5 . C9 . C10 . 112.0(3) yes
N5 . C7 . C8 . 115.1(3) yes
N1 . C5 . C6 . 110.7(3) yes
N3 . C4 . C3 . 107.1(3) yes
N7 . C10 . C9 . 109.4(3) yes
N6 . C8 . C7 . 107.3(3) yes
N1 . C1 . C2 . 111.6(3) yes
N5 . C11 . C12 . 110.6(3) yes
N4 . C6 . C5 . 109.1(3) yes

loop_
_geom_bond_atom_site_label_1
_geom_bond_site_symmetry_1
_geom_bond_atom_site_label_2
_geom_bond_site_symmetry_2
_geom_bond_distance
_geom_bond_publ_flag
U2 . O11 . 2.454(3) yes
U2 . O10 . 2.501(3) yes
U2 . O13 . 2.330(3) yes
U2 . O9 . 1.778(3) yes
U2 . O12 . 2.330(3) yes
U2 . O8 . 1.767(3) yes
U2 . O14 . 2.337(3) yes
U1 . O6 . 2.327(3) yes
U1 . O1 . 1.776(3) yes
U1 . O5 . 2.333(3) yes
U1 . O7 . 2.332(3) yes
U1 . O3 . 2.451(3) yes
U1 . O2 . 1.777(3) yes
U1 . O4 . 2.447(3) yes
S2 . O5 . 1.505(3) yes
S2 . O17 . 1.457(3) yes
S2 . O19 . 1.471(3) yes
S2 . O18 . 1.476(3) yes
S6 . O13 . 1.505(3) yes
S6 . O14 2_666 1.493(3) yes
S6 . O27 . 1.449(3) yes
S6 . O28 . 1.468(3) yes
S1 . O3 . 1.500(3) yes
S1 . O4 . 1.508(3) yes
S1 . O16 . 1.467(3) yes
S1 . O15 . 1.447(3) yes
S5 . O12 . 1.493(3) yes
S5 . O24 . 1.480(3) yes
S5 . O26 . 1.446(3) yes
S5 . O25 . 1.461(3) yes
S3 . O6 . 1.496(3) yes
S3 . O7 2_675 1.496(3) yes
S3 . O21 . 1.458(3) yes
S3 . O20 . 1.457(3) yes
S4 . O11 . 1.497(3) yes
S4 . O10 . 1.509(3) yes
S4 . O23 . 1.458(3) yes
S4 . O22 . 1.453(3) yes
N2 . C2 . 1.476(5) yes
N1 . C3 . 1.507(5) yes
N1 . C5 . 1.506(5) yes
N1 . C1 . 1.505(5) yes
N7 . C10 . 1.490(5) yes
N6 . C8 . 1.501(5) yes
N4 . C6 . 1.482(5) yes
N3 . C4 . 1.488(5) yes
C2 . C1 . 1.527(5) yes
C3 . C4 . 1.522(5) yes
N5 . C9 . 1.512(5) yes
N5 . C7 . 1.501(5) yes
N5 . C11 . 1.503(5) yes
C12 . N8 . 1.499(5) yes
C12 . C11 . 1.525(6) yes
C9 . C10 . 1.525(5) yes
C7 . C8 . 1.508(5) yes
C5 . C6 . 1.527(5) yes
